data_7008579
loop_
_publ_author_name
'Constable, Edwin C.'
'Housecroft, Catherine E.'
'Neuburger, Markus'
'Schaffner, Silvia'
'Smith, Christopher B.'

_publ_section_title
;
 Formation of [2 + 2] diruthenium(II) metallomacrocycles from ligands
 containing 2,2':6',2''-terpyridine domains linked through flexible
 polyethyleneoxy spacers.
;
_journal_issue 13
_journal_name_full 'Dalton transactions (Cambridge, England : 2003)'
_journal_page_first 2259
_journal_page_last 2267
_journal_paper_doi 10.1039/b504670j
_journal_year 2005
_chemical_formula_moiety 'C76 H72 N12 O10 Ru2, 4(F6 P), 6(C2 H3 N)'
_chemical_formula_sum 'C88 H90 F24 N18 O10 P4 Ru2'
_chemical_formula_weight 2338.76
_space_group_IT_number 2
_symmetry_cell_setting triclinic
_symmetry_space_group_name_Hall '-P 1'
_symmetry_space_group_name_H-M 'P -1'
_atom_sites_solution_hydrogens geom
_atom_sites_solution_primary direct
_audit_creation_date 05-03-10
_audit_creation_method CRYSTALS_ver_12.24
_cell_angle_alpha 100.87(2)
_cell_angle_beta 111.407(9)
_cell_angle_gamma 111.286(18)
_cell_formula_units_Z 1
_cell_length_a 13.7460(14)
_cell_length_b 14.810(4)
_cell_length_c 15.067(3)
_cell_measurement_reflns_used 0
_cell_measurement_temperature 173
_cell_measurement_theta_max 0
_cell_measurement_theta_min 0
_cell_volume 2471.9(11)
_computing_cell_refinement 'Denzo/Scalepack (Otwinowski & Minor, 1996)'
_computing_data_collection 'COLLECT (Nonius BV, 1997)'
_computing_data_reduction 'Denzo/Scalepack (Otwinowski & Minor, 1996)'
_computing_molecular_graphics 'CAMERON (Watkin et al 1996)'
_computing_publication_material 'CRYSTALS (Betteridge et al 2003)'
_computing_structure_refinement 'CRYSTALS (Betteridge et al 2003)'
_computing_structure_solution 'SIR97 (Altomare et al, 1999)'
_diffrn_ambient_temperature 173
_diffrn_measured_fraction_theta_full 0.998
_diffrn_measured_fraction_theta_max 0.998
_diffrn_measurement_device_type 'Nonius Kappa CCD'
_diffrn_measurement_method '\f & \w scans'
_diffrn_radiation_monochromator graphite
_diffrn_radiation_type 'Mo K\a'
_diffrn_radiation_wavelength 0.71073
_diffrn_reflns_av_R_equivalents 0.071
_diffrn_reflns_limit_h_max 17
_diffrn_reflns_limit_h_min -17
_diffrn_reflns_limit_k_max 19
_diffrn_reflns_limit_k_min -19
_diffrn_reflns_limit_l_max 19
_diffrn_reflns_limit_l_min -19
_diffrn_reflns_number 78319
_diffrn_reflns_theta_full 27.500
_diffrn_reflns_theta_max 27.500
_diffrn_reflns_theta_min 3.014
_diffrn_standards_number 0
_exptl_absorpt_coefficient_mu 0.481
_exptl_absorpt_correction_T_max 0.96
_exptl_absorpt_correction_T_min 0.95
_exptl_absorpt_correction_type multi-scan
_exptl_absorpt_process_details 'Denzo/Scalepack (Otwinowski & Minor, 1996)'
_exptl_crystal_colour purple
_exptl_crystal_density_diffrn 1.571
_exptl_crystal_description plate
_exptl_crystal_F_000 1185
_exptl_crystal_size_max 0.13
_exptl_crystal_size_mid 0.10
_exptl_crystal_size_min 0.08
_refine_diff_density_max 1.08
_refine_diff_density_min -0.63
_refine_ls_extinction_method None
_refine_ls_goodness_of_fit_ref 1.1083
_refine_ls_hydrogen_treatment noref
_refine_ls_matrix_type full
_refine_ls_number_parameters 737
_refine_ls_number_reflns 7167
_refine_ls_number_restraints 1203
_refine_ls_R_factor_all 0.1073
_refine_ls_R_factor_gt 0.0598
_refine_ls_shift/su_max 0.024253
_refine_ls_structure_factor_coef F
_refine_ls_weighting_details
;
Method, part 1, Chebychev polynomial, (Watkin, 1994, Prince, 1982)
[weight] = 1.0/[A~0~*T~0~(x)+A~1~*T~1~(x) ... +A~n-1~]*T~n-1~(x)]
where A~i~ are the Chebychev coefficients listed below and x= Fcalc/Fmax
Method = Robust Weighting (Prince, 1982)
W = [weight] * [1-(deltaF/6*sigmaF)^2^]^2^
A~i~ are:
3.28 -0.140 2.77
;
_refine_ls_weighting_scheme calc
_refine_ls_wR_factor_all 0.0712
_refine_ls_wR_factor_gt 0.0535
_refine_ls_wR_factor_ref 0.0535
_reflns_limit_h_max 16
_reflns_limit_h_min -17
_reflns_limit_k_max 18
_reflns_limit_k_min -19
_reflns_limit_l_max 19
_reflns_limit_l_min 0
_reflns_number_gt 7167
_reflns_number_total 11329
_reflns_threshold_expression I>2.00u(I)
_oxford_diffrn_Wilson_B_factor 0.00
_oxford_diffrn_Wilson_scale 0.00
_oxford_refine_ls_scale 0.4682(7)
_oxford_structure_analysis_title '9111130 cs72_2_173k'
_cod_data_source_file b504670j.txt
_cod_data_source_block cs72_2
_cod_depositor_comments
;
The following automatic conversions were performed:
'_symmetry_cell_setting' value 'Triclinic' changed to 'triclinic'
according to '/home/saulius/struct/CIF-dictionaries/cif_core.dic'
dictionary named 'cif_core.dic' version 2.4.1 from 2010-06-29.

Automatic conversion script
Id: cif_fix_enum 1527 2010-12-29 10:47:43Z saulius 
;
_cod_original_cell_volume 2471.8(12)
_cod_original_sg_symbol_H-M 'P -1 '
_cod_database_code 7008579

loop_
_symmetry_equiv_pos_as_xyz
x,y,z
-x,-y,-z

loop_
_atom_site_label
_atom_site_type_symbol
_atom_site_fract_x
_atom_site_fract_y
_atom_site_fract_z
_atom_site_U_iso_or_equiv
_atom_site_occupancy
_atom_site_adp_type
_atom_site_refinement_flags_posn
_atom_site_refinement_flags_adp
_atom_site_refinement_flags_occupancy
_atom_site_disorder_assembly
_atom_site_disorder_group
_atom_site_attached_hydrogens
Ru1 Ru 0.42749(3) 0.25129(3) 0.16251(3) 0.0258 1.0000 Uani . . . . . .
N1 N 0.5641(3) 0.2826(3) 0.3014(2) 0.0291 1.0000 Uani . . . . . .
N2 N 0.3821(3) 0.3112(3) 0.2594(2) 0.0276 1.0000 Uani . . . . . .
N3 N 0.2737(3) 0.2455(3) 0.0635(3) 0.0296 1.0000 Uani . . . . . .
N4 N 0.5259(3) 0.3780(3) 0.1365(2) 0.0283 1.0000 Uani . . . . . .
N5 N 0.4529(3) 0.1817(3) 0.0537(2) 0.0274 1.0000 Uani . . . . . .
N6 N 0.3464(3) 0.0986(3) 0.1494(3) 0.0314 1.0000 Uani . . . . . .
C1 C 0.6581(4) 0.2648(3) 0.3181(3) 0.0351 1.0000 Uani . . . . . .
C2 C 0.7392(4) 0.2819(4) 0.4142(4) 0.0417 1.0000 Uani . . . . . .
C3 C 0.7259(4) 0.3189(4) 0.4981(3) 0.0387 1.0000 Uani . . . . . .
C4 C 0.6319(4) 0.3381(3) 0.4827(3) 0.0340 1.0000 Uani . . . . . .
C5 C 0.5525(3) 0.3198(3) 0.3850(3) 0.0285 1.0000 Uani . . . . . .
C6 C 0.4476(3) 0.3359(3) 0.3606(3) 0.0281 1.0000 Uani . . . . . .
C7 C 0.4123(4) 0.3682(3) 0.4301(3) 0.0289 1.0000 Uani . . . . . .
C8 C 0.3057(4) 0.3734(3) 0.3914(3) 0.0304 1.0000 Uani . . . . . .
C9 C 0.2393(4) 0.3478(3) 0.2874(3) 0.0305 1.0000 Uani . . . . . .
C10 C 0.2813(3) 0.3173(3) 0.2232(3) 0.0281 1.0000 Uani . . . . . .
C11 C 0.2216(4) 0.2827(3) 0.1106(3) 0.0300 1.0000 Uani . . . . . .
C12 C 0.1185(4) 0.2874(4) 0.0554(3) 0.0363 1.0000 Uani . . . . . .
C13 C 0.0686(4) 0.2529(4) -0.0511(4) 0.0434 1.0000 Uani . . . . . .
C14 C 0.1206(4) 0.2144(4) -0.0984(3) 0.0397 1.0000 Uani . . . . . .
C15 C 0.2220(4) 0.2112(3) -0.0398(3) 0.0355 1.0000 Uani . . . . . .
C16 C 0.5655(4) 0.4795(3) 0.1858(3) 0.0357 1.0000 Uani . . . . . .
C17 C 0.6294(4) 0.5565(4) 0.1592(4) 0.0436 1.0000 Uani . . . . . .
C18 C 0.6538(4) 0.5295(4) 0.0808(3) 0.0409 1.0000 Uani . . . . . .
C19 C 0.6132(4) 0.4252(4) 0.0298(3) 0.0366 1.0000 Uani . . . . . .
C20 C 0.5496(3) 0.3513(3) 0.0585(3) 0.0287 1.0000 Uani . . . . . .
C21 C 0.5014(3) 0.2379(3) 0.0074(3) 0.0290 1.0000 Uani . . . . . .
C22 C 0.4987(4) 0.1903(3) -0.0826(3) 0.0311 1.0000 Uani . . . . . .
C23 C 0.4411(4) 0.0819(3) -0.1245(3) 0.0327 1.0000 Uani . . . . . .
C24 C 0.3912(4) 0.0241(3) -0.0751(3) 0.0316 1.0000 Uani . . . . . .
C25 C 0.3984(4) 0.0768(3) 0.0147(3) 0.0312 1.0000 Uani . . . . . .
C26 C 0.3454(3) 0.0290(3) 0.0745(3) 0.0288 1.0000 Uani . . . . . .
C27 C 0.2984(4) -0.0756(3) 0.0576(3) 0.0379 1.0000 Uani . . . . . .
C28 C 0.2508(5) -0.1134(4) 0.1181(4) 0.0466 1.0000 Uani . . . . . .
C29 C 0.2535(5) -0.0429(4) 0.1946(4) 0.0455 1.0000 Uani . . . . . .
C30 C 0.3007(4) 0.0609(4) 0.2075(3) 0.0387 1.0000 Uani . . . . . .
C31 C 0.4630(4) 0.0841(4) -0.2739(3) 0.0392 1.0000 Uani . . . . . .
C32 C 0.4291(4) 0.0097(4) -0.3743(3) 0.0416 1.0000 Uani . . . . . .
C33 C 0.2708(5) -0.0862(4) -0.5418(3) 0.0501 1.0000 Uani . . . . . .
C34 C 0.1399(5) -0.1357(4) -0.6037(4) 0.0547 1.0000 Uani . . . . . .
C35 C -0.0335(4) -0.2880(4) -0.6545(3) 0.0420 1.0000 Uani . . . . . .
C36 C -0.0845(4) -0.3813(3) -0.6291(3) 0.0365 1.0000 Uani . . . . . .
C37 C -0.1431(4) -0.4372(3) -0.5146(3) 0.0362 1.0000 Uani . . . . . .
C38 C -0.1635(4) -0.4053(3) -0.4256(3) 0.0356 1.0000 Uani . . . . . .
N7 N 0.2062(7) 0.1060(5) -0.6273(5) 0.1139 1.0000 Uani D U . . . .
C39 C 0.2281(5) 0.1505(5) -0.5445(5) 0.0796 1.0000 Uani D U . . . .
C40 C 0.2502(6) 0.2049(5) -0.4428(5) 0.0734 1.0000 Uani D U . . . .
N8 N -0.1723(6) -0.0907(5) -0.7219(4) 0.0846 1.0000 Uani D U . . . .
C41 C -0.1449(5) -0.0026(4) -0.6908(4) 0.0673 1.0000 Uani D U . . . .
C42 C -0.1151(6) 0.1081(5) -0.6545(5) 0.0768 1.0000 Uani D U . . . .
N9 N 0.8728(9) 0.3067(9) -0.2164(9) 0.0675 0.5000 Uani D U . . . .
C43 C 0.9122(8) 0.3799(9) -0.1463(9) 0.0717 0.5000 Uani D U . . . .
C44 C 0.9582(12) 0.4738(10) -0.0558(10) 0.0887 0.5000 Uani D U . . . .
N10 N -0.0191(15) 0.0838(12) 0.1596(12) 0.1740 0.5000 Uani D U . . . .
C45 C -0.0130(9) 0.0453(11) 0.0876(9) 0.1558 0.5000 Uani D U . . . .
C46 C 0.0000 0.0000 0.0000 0.1419 1.0000 Uani DS U . . . .
O1 O 0.4256(3) 0.0258(2) -0.2152(2) 0.0388 1.0000 Uani . . . . . .
O2 O 0.3049(3) -0.0371(3) -0.4376(2) 0.0470 1.0000 Uani . . . . . .
O3 O 0.0863(3) -0.2243(2) -0.5817(2) 0.0424 1.0000 Uani . . . . . .
O4 O -0.1025(3) -0.3517(2) -0.5433(2) 0.0378 1.0000 Uani . . . . . .
O5 O -0.2747(3) -0.4024(2) -0.4628(2) 0.0365 1.0000 Uani . . . . . .
P1 P 0.61584(15) 0.38096(11) -0.24702(10) 0.0582 1.0000 Uani D . . . . .
P2 P 0.12585(12) -0.34312(12) -0.18359(11) 0.0538 1.0000 Uani D . . . . .
F1 F 0.5028(3) 0.3310(2) -0.2303(2) 0.0656 1.0000 Uani D U . . . .
F2 F 0.7269(3) 0.4304(3) -0.2648(3) 0.0793 1.0000 Uani D U . . . .
F3 F 0.5506(3) 0.4270(3) -0.3218(2) 0.0682 1.0000 Uani D U . . . .
F4 F 0.6792(3) 0.3338(3) -0.1711(3) 0.0763 1.0000 Uani D U . . . .
F5 F 0.6679(4) 0.4846(3) -0.1527(2) 0.0757 1.0000 Uani D U . . . .
F6 F 0.5604(4) 0.2762(3) -0.3419(3) 0.0732 1.0000 Uani D U . . . .
F11 F 0.0955(6) -0.3497(6) -0.2991(6) 0.0704 0.658(7) Uani D U P . . .
F12 F 0.1495(6) -0.3174(5) -0.0644(4) 0.0689 0.658(7) Uani D U P . . .
F13 F 0.0813(5) -0.2534(5) -0.1797(4) 0.0650 0.658(7) Uani D U P . . .
F14 F 0.1613(7) -0.4261(6) -0.1785(5) 0.0985 0.658(7) Uani D U P . . .
F15 F -0.0093(5) -0.4236(5) -0.2188(4) 0.0791 0.658(7) Uani D U P . . .
F16 F 0.2564(5) -0.2502(6) -0.1410(5) 0.0699 0.658(7) Uani D U P . . .
F110 F 0.0752(14) -0.3844(11) -0.3025(12) 0.0705 0.342(7) Uani D U P . . .
F120 F 0.1918(11) -0.3257(10) -0.0702(9) 0.0625 0.342(7) Uani D U P . . .
F130 F 0.0416(11) -0.3131(12) -0.1781(9) 0.0800 0.342(7) Uani D U P . . .
F140 F 0.2222(9) -0.3845(8) -0.2007(7) 0.0540 0.342(7) Uani D U P . . .
F150 F 0.2220(12) -0.2307(9) -0.1657(10) 0.0634 0.342(7) Uani D U P . . .
F160 F 0.0508(12) -0.4652(9) -0.2092(10) 0.0898 0.342(7) Uani D U P . . .
H11 H 0.6681 0.2393 0.2604 0.0476 1.0000 Uiso . . . . . .
H21 H 0.8049 0.2685 0.4232 0.0507 1.0000 Uiso . . . . . .
H31 H 0.7810 0.3305 0.5657 0.0478 1.0000 Uiso . . . . . .
H41 H 0.6218 0.3645 0.5403 0.0388 1.0000 Uiso . . . . . .
H71 H 0.4591 0.3867 0.5024 0.0332 1.0000 Uiso . . . . . .
H91 H 0.1664 0.3513 0.2607 0.0374 1.0000 Uiso . . . . . .
H121 H 0.0827 0.3138 0.0900 0.0420 1.0000 Uiso . . . . . .
H131 H -0.0020 0.2561 -0.0909 0.0515 1.0000 Uiso . . . . . .
H141 H 0.0870 0.1898 -0.1719 0.0419 1.0000 Uiso . . . . . .
H151 H 0.2580 0.1835 -0.0735 0.0393 1.0000 Uiso . . . . . .
H161 H 0.5497 0.4998 0.2412 0.0408 1.0000 Uiso . . . . . .
H171 H 0.6561 0.6285 0.1957 0.0454 1.0000 Uiso . . . . . .
H181 H 0.6977 0.5820 0.0615 0.0448 1.0000 Uiso . . . . . .
H191 H 0.6300 0.4045 -0.0247 0.0429 1.0000 Uiso . . . . . .
H221 H 0.5354 0.2308 -0.1149 0.0377 1.0000 Uiso . . . . . .
H241 H 0.3524 -0.0507 -0.1032 0.0386 1.0000 Uiso . . . . . .
H271 H 0.2987 -0.1225 0.0043 0.0439 1.0000 Uiso . . . . . .
H281 H 0.2177 -0.1862 0.1074 0.0559 1.0000 Uiso . . . . . .
H291 H 0.2218 -0.0662 0.2380 0.0575 1.0000 Uiso . . . . . .
H301 H 0.3008 0.1086 0.2606 0.0478 1.0000 Uiso . . . . . .
H311 H 0.5473 0.1278 -0.2373 0.0474 1.0000 Uiso . . . . . .
H312 H 0.4245 0.1269 -0.2850 0.0474 1.0000 Uiso . . . . . .
H321 H 0.4693 0.0463 -0.4069 0.0484 1.0000 Uiso . . . . . .
H322 H 0.4513 -0.0433 -0.3635 0.0484 1.0000 Uiso . . . . . .
H331 H 0.3073 -0.0351 -0.5661 0.0524 1.0000 Uiso . . . . . .
H332 H 0.2960 -0.1385 -0.5481 0.0524 1.0000 Uiso . . . . . .
H341 H 0.1183 -0.1568 -0.6754 0.0576 1.0000 Uiso . . . . . .
H342 H 0.1131 -0.0865 -0.5872 0.0576 1.0000 Uiso . . . . . .
H351 H -0.0397 -0.3107 -0.7214 0.0495 1.0000 Uiso . . . . . .
H352 H -0.0762 -0.2494 -0.6542 0.0495 1.0000 Uiso . . . . . .
H361 H -0.1589 -0.4327 -0.6870 0.0423 1.0000 Uiso . . . . . .
H362 H -0.0307 -0.4099 -0.6128 0.0423 1.0000 Uiso . . . . . .
H371 H -0.2160 -0.4926 -0.5714 0.0422 1.0000 Uiso . . . . . .
H372 H -0.0848 -0.4609 -0.4957 0.0422 1.0000 Uiso . . . . . .
H381 H -0.1662 -0.4548 -0.3924 0.0451 1.0000 Uiso . . . . . .
H382 H -0.0999 -0.3375 -0.3777 0.0451 1.0000 Uiso . . . . . .
H401 H 0.3335 0.2485 -0.3990 0.1044 1.0000 Uiso . . . . . .
H402 H 0.2105 0.2470 -0.4469 0.1044 1.0000 Uiso . . . . . .
H403 H 0.2199 0.1547 -0.4147 0.1044 1.0000 Uiso . . . . . .
H421 H -0.0363 0.1475 -0.5970 0.0914 1.0000 Uiso . . . . . .
H422 H -0.1176 0.1340 -0.7087 0.0914 1.0000 Uiso . . . . . .
H423 H -0.1706 0.1156 -0.6336 0.0914 1.0000 Uiso . . . . . .
H442 H 0.9502 0.5288 -0.0782 0.1153 0.5000 Uiso . . . . . .
H443 H 0.9152 0.4579 -0.0183 0.1153 0.5000 Uiso . . . . . .
H444 H 1.0405 0.4971 -0.0119 0.1148 0.5000 Uiso . . . . . .

loop_
_atom_site_aniso_label
_atom_site_aniso_U_11
_atom_site_aniso_U_22
_atom_site_aniso_U_33
_atom_site_aniso_U_23
_atom_site_aniso_U_13
_atom_site_aniso_U_12
Ru1 0.02583(16) 0.03038(18) 0.02114(15) 0.00950(12) 0.01188(12) 0.01248(13)
N1 0.0304(16) 0.0293(17) 0.0265(16) 0.0107(13) 0.0152(14) 0.0112(14)
N2 0.0285(16) 0.0286(17) 0.0239(15) 0.0103(13) 0.0121(13) 0.0119(14)
N3 0.0272(16) 0.0291(17) 0.0289(16) 0.0105(13) 0.0123(14) 0.0108(14)
N4 0.0292(16) 0.0316(17) 0.0249(15) 0.0121(13) 0.0116(13) 0.0156(14)
N5 0.0302(17) 0.0328(18) 0.0240(15) 0.0112(14) 0.0157(13) 0.0165(14)
N6 0.0297(17) 0.0355(19) 0.0284(16) 0.0118(14) 0.0144(14) 0.0140(15)
C1 0.036(2) 0.042(2) 0.037(2) 0.0172(18) 0.0212(18) 0.0238(19)
C2 0.036(2) 0.048(3) 0.045(2) 0.020(2) 0.016(2) 0.026(2)
C3 0.038(2) 0.044(2) 0.037(2) 0.0176(19) 0.0144(18) 0.0234(19)
C4 0.036(2) 0.036(2) 0.0249(18) 0.0109(16) 0.0123(16) 0.0139(18)
C5 0.0268(18) 0.028(2) 0.0304(19) 0.0113(16) 0.0149(16) 0.0113(16)
C6 0.0275(18) 0.029(2) 0.0277(18) 0.0112(15) 0.0139(15) 0.0123(16)
C7 0.0305(19) 0.030(2) 0.0231(17) 0.0081(15) 0.0113(15) 0.0131(16)
C8 0.0309(19) 0.0267(19) 0.0309(19) 0.0066(16) 0.0177(16) 0.0100(16)
C9 0.0282(19) 0.036(2) 0.0298(19) 0.0152(16) 0.0137(16) 0.0158(17)
C10 0.0284(19) 0.0244(19) 0.0312(19) 0.0099(15) 0.0147(16) 0.0118(15)
C11 0.0275(19) 0.028(2) 0.0279(19) 0.0094(16) 0.0105(16) 0.0103(16)
C12 0.030(2) 0.042(2) 0.032(2) 0.0127(18) 0.0128(17) 0.0146(18)
C13 0.034(2) 0.052(3) 0.040(2) 0.021(2) 0.0114(19) 0.021(2)
C14 0.036(2) 0.043(2) 0.0247(19) 0.0100(18) 0.0085(17) 0.0108(19)
C15 0.036(2) 0.033(2) 0.0268(19) 0.0092(16) 0.0125(17) 0.0103(18)
C16 0.034(2) 0.037(2) 0.032(2) 0.0121(17) 0.0120(17) 0.0164(18)
C17 0.040(2) 0.034(2) 0.041(2) 0.0092(19) 0.015(2) 0.0105(19)
C18 0.037(2) 0.038(2) 0.038(2) 0.0177(19) 0.0154(19) 0.0090(19)
C19 0.0270(19) 0.044(2) 0.034(2) 0.0169(18) 0.0135(17) 0.0121(18)
C20 0.0267(18) 0.033(2) 0.0256(18) 0.0121(16) 0.0116(15) 0.0130(16)
C21 0.0270(18) 0.036(2) 0.0232(17) 0.0118(15) 0.0130(15) 0.0123(16)
C22 0.0284(19) 0.040(2) 0.0253(18) 0.0138(16) 0.0152(16) 0.0130(17)
C23 0.034(2) 0.043(2) 0.0259(18) 0.0136(17) 0.0146(16) 0.0226(18)
C24 0.035(2) 0.034(2) 0.0266(18) 0.0089(16) 0.0150(16) 0.0181(17)
C25 0.0303(19) 0.037(2) 0.0281(19) 0.0123(16) 0.0140(16) 0.0176(17)
C26 0.0283(19) 0.033(2) 0.0256(18) 0.0123(16) 0.0131(15) 0.0139(16)
C27 0.044(2) 0.033(2) 0.034(2) 0.0113(17) 0.0185(19) 0.0160(19)
C28 0.054(3) 0.035(2) 0.048(3) 0.017(2) 0.029(2) 0.014(2)
C29 0.053(3) 0.045(3) 0.045(2) 0.023(2) 0.033(2) 0.017(2)
C30 0.047(2) 0.042(2) 0.031(2) 0.0137(18) 0.0220(19) 0.021(2)
C31 0.046(2) 0.045(2) 0.0260(19) 0.0132(18) 0.0211(18) 0.017(2)
C32 0.046(2) 0.047(3) 0.028(2) 0.0105(18) 0.0232(19) 0.014(2)
C33 0.052(3) 0.049(3) 0.028(2) 0.0130(19) 0.016(2) 0.008(2)
C34 0.056(3) 0.052(3) 0.036(2) 0.022(2) 0.015(2) 0.010(2)
C35 0.040(2) 0.052(3) 0.031(2) 0.0149(19) 0.0156(18) 0.021(2)
C36 0.032(2) 0.042(2) 0.030(2) 0.0070(18) 0.0156(17) 0.0149(18)
C37 0.039(2) 0.035(2) 0.033(2) 0.0069(17) 0.0183(18) 0.0176(18)
C38 0.033(2) 0.039(2) 0.039(2) 0.0145(18) 0.0183(18) 0.0200(18)
N7 0.167(4) 0.086(4) 0.107(4) 0.036(3) 0.098(4) 0.045(4)
C39 0.118(4) 0.063(3) 0.101(3) 0.048(3) 0.083(3) 0.045(3)
C40 0.095(4) 0.080(4) 0.083(3) 0.043(3) 0.057(3) 0.056(3)
N8 0.116(4) 0.083(3) 0.075(3) 0.031(3) 0.057(3) 0.056(3)
C41 0.081(3) 0.076(3) 0.061(3) 0.026(3) 0.045(3) 0.040(3)
C42 0.077(3) 0.073(3) 0.072(3) 0.017(3) 0.041(3) 0.026(3)
N9 0.078(4) 0.092(5) 0.104(5) 0.070(4) 0.067(4) 0.070(4)
C43 0.076(4) 0.084(5) 0.108(5) 0.075(4) 0.058(4) 0.056(4)
C44 0.087(5) 0.090(6) 0.111(6) 0.061(4) 0.058(5) 0.040(5)
N10 0.151(5) 0.088(6) 0.204(7) 0.076(6) 0.061(6) -0.009(6)
C45 0.137(5) 0.064(5) 0.203(6) 0.084(5) 0.056(6) -0.009(5)
C46 0.127(5) 0.056(5) 0.191(6) 0.085(5) 0.040(6) 0.009(4)
O1 0.0496(18) 0.0392(16) 0.0311(15) 0.0119(13) 0.0243(14) 0.0198(14)
O2 0.0434(17) 0.057(2) 0.0315(15) 0.0133(14) 0.0190(14) 0.0152(15)
O3 0.0391(17) 0.0445(18) 0.0315(15) 0.0185(14) 0.0113(13) 0.0113(14)
O4 0.0438(17) 0.0349(16) 0.0412(16) 0.0112(13) 0.0277(14) 0.0189(13)
O5 0.0361(15) 0.0461(17) 0.0287(14) 0.0084(13) 0.0170(12) 0.0217(13)
P1 0.0775(10) 0.0451(8) 0.0366(7) 0.0175(6) 0.0281(7) 0.0118(7)
P2 0.0410(7) 0.0572(8) 0.0423(7) 0.0080(6) 0.0086(6) 0.0191(6)
F1 0.088(2) 0.0539(16) 0.0464(15) 0.0190(13) 0.0378(15) 0.0185(15)
F2 0.083(2) 0.075(2) 0.0677(19) 0.0369(16) 0.0391(16) 0.0158(17)
F3 0.089(2) 0.0596(17) 0.0431(15) 0.0224(13) 0.0321(15) 0.0206(16)
F4 0.089(2) 0.0702(19) 0.0638(18) 0.0377(15) 0.0379(16) 0.0235(17)
F5 0.097(2) 0.0560(17) 0.0419(15) 0.0151(13) 0.0264(15) 0.0121(16)
F6 0.103(2) 0.0547(17) 0.0546(16) 0.0164(14) 0.0473(16) 0.0219(16)
F11 0.050(3) 0.089(4) 0.050(2) 0.008(3) 0.021(2) 0.022(3)
F12 0.071(3) 0.069(3) 0.045(2) 0.019(2) 0.020(2) 0.021(2)
F13 0.060(2) 0.065(3) 0.070(3) 0.022(2) 0.028(2) 0.034(2)
F14 0.086(3) 0.087(3) 0.070(3) -0.007(2) -0.006(3) 0.051(3)
F15 0.053(2) 0.078(3) 0.066(3) 0.030(2) 0.009(2) 0.009(2)
F16 0.044(2) 0.094(3) 0.052(3) 0.002(2) 0.0225(19) 0.026(2)
F110 0.073(4) 0.076(4) 0.065(4) 0.010(3) 0.036(3) 0.042(3)
F120 0.070(4) 0.068(4) 0.062(4) 0.027(3) 0.042(3) 0.034(3)
F130 0.071(3) 0.090(4) 0.078(4) 0.008(4) 0.043(3) 0.041(3)
F140 0.060(3) 0.062(3) 0.067(3) 0.027(3) 0.040(3) 0.043(3)
F150 0.079(4) 0.060(4) 0.065(4) 0.023(3) 0.044(3) 0.038(3)
F160 0.084(4) 0.077(4) 0.086(4) 0.008(3) 0.050(3) 0.016(3)

loop_
_atom_type_symbol
_atom_type_scat_dispersion_real
_atom_type_scat_dispersion_imag
_atom_type_scat_Cromer_Mann_a1
_atom_type_scat_Cromer_Mann_b1
_atom_type_scat_Cromer_Mann_a2
_atom_type_scat_Cromer_Mann_b2
_atom_type_scat_Cromer_Mann_a3
_atom_type_scat_Cromer_Mann_b3
_atom_type_scat_Cromer_Mann_a4
_atom_type_scat_Cromer_Mann_b4
_atom_type_scat_Cromer_Mann_c
_atom_type_scat_source
C 0.0033 0.0016 2.3100 20.8439 1.0200 10.2075 1.5886 0.5687 0.8650 51.6512 0.2156 'International Tables Vol C 4.2.6.8 and 6.1.1.4'
H 0.0000 0.0000 0.4930 10.5109 0.3229 26.1257 0.1402 3.1424 0.0408 57.7997 0.0030 'International Tables Vol C 4.2.6.8 and 6.1.1.4'
Ru -1.4200 0.8360 19.2674 0.8085 12.9182 8.4347 4.8634 24.7997 1.5676 94.2928 5.3787 'International Tables Vol C 4.2.6.8 and 6.1.1.4'
N 0.0061 0.0033 12.2126 0.0057 3.1322 9.8933 2.0125 28.9975 1.1663 0.5826 -11.5290 'International Tables Vol C 4.2.6.8 and 6.1.1.4'
O 0.0106 0.0060 3.0485 13.2771 2.2868 5.7011 1.5463 0.3239 0.8670 32.9089 0.2508 'International Tables Vol C 4.2.6.8 and 6.1.1.4'
P 0.0900 0.0950 6.4345 1.9067 4.1791 27.1570 1.7800 0.5260 1.4908 68.1645 1.1149 'International Tables Vol C 4.2.6.8 and 6.1.1.4'
F 0.0140 0.0100 3.5392 10.2825 2.6412 4.2944 1.5170 0.2615 1.0243 26.1476 0.2776 'International Tables Vol C 4.2.6.8 and 6.1.1.4'

loop_
_geom_angle_atom_site_label_1
_geom_angle_site_symmetry_1
_geom_angle_atom_site_label_2
_geom_angle_site_symmetry_2
_geom_angle_atom_site_label_3
_geom_angle_site_symmetry_3
_geom_angle
_geom_angle_publ_flag
N1 . Ru1 . N2 . 78.75(13) yes
N1 . Ru1 . N3 . 157.55(13) yes
N2 . Ru1 . N3 . 78.80(13) yes
N1 . Ru1 . N4 . 95.19(13) yes
N2 . Ru1 . N4 . 104.45(14) yes
N3 . Ru1 . N4 . 89.96(13) yes
N1 . Ru1 . N5 . 107.14(13) yes
N2 . Ru1 . N5 . 173.26(14) yes
N3 . Ru1 . N5 . 95.30(13) yes
N4 . Ru1 . N5 . 78.60(13) yes
N1 . Ru1 . N6 . 89.01(13) yes
N2 . Ru1 . N6 . 97.76(14) yes
N3 . Ru1 . N6 . 94.43(13) yes
N4 . Ru1 . N6 . 157.79(13) yes
N5 . Ru1 . N6 . 79.33(14) yes
Ru1 . N1 . C1 . 127.8(3) yes
Ru1 . N1 . C5 . 114.6(3) yes
C1 . N1 . C5 . 117.4(3) yes
Ru1 . N2 . C6 . 119.1(3) yes
Ru1 . N2 . C10 . 119.5(3) yes
C6 . N2 . C10 . 121.1(3) yes
Ru1 . N3 . C11 . 114.0(3) yes
Ru1 . N3 . C15 . 127.8(3) yes
C11 . N3 . C15 . 118.2(4) yes
Ru1 . N4 . C16 . 128.0(3) yes
Ru1 . N4 . C20 . 113.9(3) yes
C16 . N4 . C20 . 118.0(3) yes
Ru1 . N5 . C21 . 118.9(3) yes
Ru1 . N5 . C25 . 118.0(3) yes
C21 . N5 . C25 . 121.6(3) yes
Ru1 . N6 . C26 . 114.3(3) yes
Ru1 . N6 . C30 . 128.2(3) yes
C26 . N6 . C30 . 117.4(4) yes
N1 . C1 . C2 . 122.6(4) yes
N1 . C1 . H11 . 118.603 no
C2 . C1 . H11 . 118.841 no
C1 . C2 . C3 . 119.4(4) yes
C1 . C2 . H21 . 120.374 no
C3 . C2 . H21 . 120.193 no
C2 . C3 . C4 . 118.8(4) yes
C2 . C3 . H31 . 120.707 no
C4 . C3 . H31 . 120.499 no
C3 . C4 . C5 . 119.9(4) yes
C3 . C4 . H41 . 119.825 no
C5 . C4 . H41 . 120.264 no
C4 . C5 . N1 . 121.9(4) yes
C4 . C5 . C6 . 123.9(4) yes
N1 . C5 . C6 . 114.2(3) yes
C5 . C6 . N2 . 113.1(3) yes
C5 . C6 . C7 . 125.9(4) yes
N2 . C6 . C7 . 120.9(4) yes
C6 . C7 . C8 . 117.7(3) yes
C6 . C7 . H71 . 121.288 no
C8 . C7 . H71 . 121.013 no
C7 . C8 . O5 2_555 114.6(3) yes
C7 . C8 . C9 . 120.8(4) yes
O5 2_555 C8 . C9 . 124.6(4) yes
C8 . C9 . C10 . 118.0(4) yes
C8 . C9 . H91 . 120.968 no
C10 . C9 . H91 . 121.008 no
C9 . C10 . N2 . 121.5(4) yes
C9 . C10 . C11 . 126.3(4) yes
N2 . C10 . C11 . 112.2(3) yes
C10 . C11 . N3 . 115.4(3) yes
C10 . C11 . C12 . 122.9(4) yes
N3 . C11 . C12 . 121.7(4) yes
C11 . C12 . C13 . 118.7(4) yes
C11 . C12 . H121 . 120.602 no
C13 . C12 . H121 . 120.735 no
C12 . C13 . C14 . 119.4(4) yes
C12 . C13 . H131 . 120.231 no
C14 . C13 . H131 . 120.342 no
C13 . C14 . C15 . 119.3(4) yes
C13 . C14 . H141 . 120.457 no
C15 . C14 . H141 . 120.290 no
C14 . C15 . N3 . 122.8(4) yes
C14 . C15 . H151 . 118.863 no
N3 . C15 . H151 . 118.368 no
N4 . C16 . C17 . 121.9(4) yes
N4 . C16 . H161 . 119.137 no
C17 . C16 . H161 . 118.987 no
C16 . C17 . C18 . 120.0(4) yes
C16 . C17 . H171 . 119.908 no
C18 . C17 . H171 . 120.048 no
C17 . C18 . C19 . 118.3(4) yes
C17 . C18 . H181 . 120.776 no
C19 . C18 . H181 . 120.895 no
C18 . C19 . C20 . 119.7(4) yes
C18 . C19 . H191 . 119.887 no
C20 . C19 . H191 . 120.420 no
C19 . C20 . N4 . 122.0(4) yes
C19 . C20 . C21 . 123.4(4) yes
N4 . C20 . C21 . 114.5(3) yes
C20 . C21 . N5 . 113.2(3) yes
C20 . C21 . C22 . 125.5(3) yes
N5 . C21 . C22 . 121.2(4) yes
C21 . C22 . C23 . 117.8(4) yes
C21 . C22 . H221 . 121.138 no
C23 . C22 . H221 . 121.096 no
C22 . C23 . C24 . 120.4(4) yes
C22 . C23 . O1 . 123.7(4) yes
C24 . C23 . O1 . 115.8(4) yes
C23 . C24 . C25 . 118.5(4) yes
C23 . C24 . H241 . 120.701 no
C25 . C24 . H241 . 120.772 no
C24 . C25 . N5 . 120.5(4) yes
C24 . C25 . C26 . 126.1(4) yes
N5 . C25 . C26 . 113.4(3) yes
C25 . C26 . N6 . 114.0(3) yes
C25 . C26 . C27 . 124.0(4) yes
N6 . C26 . C27 . 122.0(4) yes
C26 . C27 . C28 . 120.0(4) yes
C26 . C27 . H271 . 120.029 no
C28 . C27 . H271 . 120.014 no
C27 . C28 . C29 . 118.0(4) yes
C27 . C28 . H281 . 121.145 no
C29 . C28 . H281 . 120.865 no
C28 . C29 . C30 . 119.6(4) yes
C28 . C29 . H291 . 120.269 no
C30 . C29 . H291 . 120.134 no
C29 . C30 . N6 . 123.1(4) yes
C29 . C30 . H301 . 118.387 no
N6 . C30 . H301 . 118.534 no
C32 . C31 . O1 . 108.9(4) yes
C32 . C31 . H312 . 109.452 no
O1 . C31 . H312 . 109.518 no
C31 . C32 . O2 . 109.4(4) yes
C31 . C32 . H322 . 109.313 no
O2 . C32 . H322 . 109.540 no
C34 . C33 . O2 . 109.6(4) yes
C34 . C33 . H332 . 109.451 no
O2 . C33 . H332 . 109.358 no
C33 . C34 . O3 . 109.7(4) yes
C33 . C34 . H342 . 109.409 no
O3 . C34 . H342 . 109.583 no
C36 . C35 . O3 . 109.6(4) yes
C36 . C35 . H352 . 109.580 no
O3 . C35 . H352 . 109.555 no
C35 . C36 . O4 . 109.8(3) yes
C35 . C36 . H362 . 109.431 no
O4 . C36 . H362 . 109.266 no
C38 . C37 . O4 . 109.6(3) yes
C38 . C37 . H372 . 109.630 no
O4 . C37 . H372 . 109.341 no
C37 . C38 . O5 . 108.8(3) yes
C37 . C38 . H382 . 109.466 no
O5 . C38 . H382 . 109.842 no
N7 . C39 . C40 . 177.6(4) yes
C39 . C40 . H402 . 109.708 no
C39 . C40 . H403 . 109.363 no
H402 . C40 . H403 . 108.946 no
N8 . C41 . C42 . 177.6(4) yes
C41 . C42 . H422 . 109.565 no
C41 . C42 . H423 . 109.730 no
H422 . C42 . H423 . 109.675 no
N9 . C43 . C44 . 177.6(5) yes
C43 . C44 . H442 . 109.679 no
C43 . C44 . H443 . 110.448 no
H442 . C44 . H443 . 109.180 no
C43 . C44 . H444 . 109.214 no
H442 . C44 . H444 . 109.027 no
H443 . C44 . H444 . 109.269 no
N10 . C45 . C46 . 177.6(5) yes
C31 . O1 . C23 . 116.6(3) yes
C32 . O2 . C33 . 112.1(4) yes
C34 . O3 . C35 . 111.9(3) yes
C36 . O4 . C37 . 110.3(3) yes
C38 . O5 . C8 2_555 116.3(3) yes
F1 . P1 . F2 . 179.4(2) yes
F1 . P1 . F3 . 90.0(2) yes
F2 . P1 . F3 . 89.5(2) yes
F1 . P1 . F4 . 88.8(2) yes
F2 . P1 . F4 . 91.7(2) yes
F3 . P1 . F4 . 178.8(2) yes
F1 . P1 . F5 . 89.2(2) yes
F2 . P1 . F5 . 91.0(2) yes
F3 . P1 . F5 . 89.4(2) yes
F4 . P1 . F5 . 90.4(2) yes
F1 . P1 . F6 . 89.38(19) yes
F2 . P1 . F6 . 90.3(2) yes
F3 . P1 . F6 . 90.2(2) yes
F4 . P1 . F6 . 90.0(2) yes
F5 . P1 . F6 . 178.5(2) yes
F11 . P2 . F12 . 168.4(5) yes
F11 . P2 . F13 . 84.4(4) yes
F12 . P2 . F13 . 84.1(3) yes
F11 . P2 . F14 . 101.3(5) yes
F12 . P2 . F14 . 90.3(4) yes
F13 . P2 . F14 . 173.6(4) yes
F11 . P2 . F15 . 92.1(3) yes
F12 . P2 . F15 . 87.6(3) yes
F13 . P2 . F15 . 85.2(3) yes
F14 . P2 . F15 . 91.4(4) yes
F11 . P2 . F16 . 90.6(3) yes
F12 . P2 . F16 . 88.2(3) yes
F13 . P2 . F16 . 87.0(3) yes
F14 . P2 . F16 . 95.9(4) yes
F15 . P2 . F16 . 171.5(4) yes
F110 . P2 . F120 . 162.1(8) yes
F110 . P2 . F130 . 98.8(8) yes
F120 . P2 . F130 . 97.6(7) yes
F110 . P2 . F140 . 76.8(7) yes
F120 . P2 . F140 . 86.8(5) yes
F130 . P2 . F140 . 175.5(6) yes
F110 . P2 . F150 . 94.1(7) yes
F120 . P2 . F150 . 91.1(6) yes
F130 . P2 . F150 . 96.5(7) yes
F140 . P2 . F150 . 84.6(5) yes
F110 . P2 . F160 . 80.8(7) yes
F120 . P2 . F160 . 89.9(7) yes
F130 . P2 . F160 . 97.8(8) yes
F140 . P2 . F160 . 80.9(6) yes
F150 . P2 . F160 . 165.4(6) yes

loop_
_geom_bond_atom_site_label_1
_geom_bond_site_symmetry_1
_geom_bond_atom_site_label_2
_geom_bond_site_symmetry_2
_geom_bond_distance
_geom_bond_publ_flag
Ru1 . N1 . 2.063(3) yes
Ru1 . N2 . 1.972(3) yes
Ru1 . N3 . 2.055(3) yes
Ru1 . N4 . 2.080(3) yes
Ru1 . N5 . 1.978(3) yes
Ru1 . N6 . 2.059(4) yes
N1 . C1 . 1.355(5) yes
N1 . C5 . 1.366(5) yes
N2 . C6 . 1.348(5) yes
N2 . C10 . 1.336(5) yes
N3 . C11 . 1.353(5) yes
N3 . C15 . 1.347(5) yes
N4 . C16 . 1.341(6) yes
N4 . C20 . 1.358(5) yes
N5 . C21 . 1.333(5) yes
N5 . C25 . 1.345(5) yes
N6 . C26 . 1.369(5) yes
N6 . C30 . 1.343(5) yes
C1 . C2 . 1.372(6) yes
C1 . H11 . 0.959 no
C2 . C3 . 1.383(7) yes
C2 . H21 . 0.962 no
C3 . C4 . 1.370(6) yes
C3 . H31 . 0.957 no
C4 . C5 . 1.376(6) yes
C4 . H41 . 0.961 no
C5 . C6 . 1.471(6) yes
C6 . C7 . 1.382(5) yes
C7 . C8 . 1.404(6) yes
C7 . H71 . 0.961 no
C8 . O5 2_555 1.348(5) yes
C8 . C9 . 1.383(6) yes
C9 . C10 . 1.380(5) yes
C9 . H91 . 0.959 no
C10 . C11 . 1.470(5) yes
C11 . C12 . 1.392(6) yes
C12 . C13 . 1.393(6) yes
C12 . H121 . 0.958 no
C13 . C14 . 1.364(7) yes
C13 . H131 . 0.961 no
C14 . C15 . 1.375(6) yes
C14 . H141 . 0.962 no
C15 . H151 . 0.961 no
C16 . C17 . 1.390(7) yes
C16 . H161 . 0.959 no
C17 . C18 . 1.370(7) yes
C17 . H171 . 0.961 no
C18 . C19 . 1.379(7) yes
C18 . H181 . 0.961 no
C19 . C20 . 1.382(6) yes
C19 . H191 . 0.957 no
C20 . C21 . 1.478(6) yes
C21 . C22 . 1.386(5) yes
C22 . C23 . 1.391(6) yes
C22 . H221 . 0.960 no
C23 . C24 . 1.394(6) yes
C23 . O1 . 1.354(5) yes
C24 . C25 . 1.377(5) yes
C24 . H241 . 0.960 no
C25 . C26 . 1.480(5) yes
C26 . C27 . 1.373(6) yes
C27 . C28 . 1.390(6) yes
C27 . H271 . 0.961 no
C28 . C29 . 1.382(7) yes
C28 . H281 . 0.959 no
C29 . C30 . 1.376(7) yes
C29 . H291 . 0.959 no
C30 . H301 . 0.960 no
C31 . C32 . 1.485(6) yes
C31 . O1 . 1.444(5) yes
C31 . H312 . 0.964 no
C32 . O2 . 1.418(6) yes
C32 . H322 . 0.959 no
C33 . C34 . 1.485(8) yes
C33 . O2 . 1.413(5) yes
C33 . H332 . 0.960 no
C34 . O3 . 1.418(6) yes
C34 . H342 . 0.961 no
C35 . C36 . 1.497(7) yes
C35 . O3 . 1.402(6) yes
C35 . H352 . 0.957 no
C36 . O4 . 1.422(5) yes
C36 . H362 . 0.960 no
C37 . C38 . 1.493(6) yes
C37 . O4 . 1.405(5) yes
C37 . H372 . 0.959 no
C38 . O5 . 1.444(5) yes
C38 . H382 . 0.960 no
N7 . C39 . 1.162(6) yes
C39 . C40 . 1.452(7) yes
C40 . H402 . 0.963 no
C40 . H403 . 0.963 no
N8 . C41 . 1.161(6) yes
C41 . C42 . 1.471(7) yes
C42 . H422 . 0.960 no
C42 . H423 . 0.957 no
N9 . C43 . 1.144(8) yes
C43 . C44 . 1.486(9) yes
C44 . C44 2_765 1.48(3) yes
C44 . H444 2_765 1.021 no
C44 . H442 . 0.965 no
C44 . H443 . 0.958 no
C44 . H444 . 0.959 no
N10 . C45 . 1.174(9) yes
C45 . C46 . 1.466(9) yes
P1 . F1 . 1.596(4) yes
P1 . F2 . 1.581(4) yes
P1 . F3 . 1.593(4) yes
P1 . F4 . 1.604(4) yes
P1 . F5 . 1.589(4) yes
P1 . F6 . 1.594(4) yes
P2 . F11 . 1.610(8) yes
P2 . F12 . 1.643(6) yes
P2 . F13 . 1.652(6) yes
P2 . F14 . 1.483(6) yes
P2 . F15 . 1.609(6) yes
P2 . F16 . 1.600(6) yes
P2 . F110 . 1.561(16) yes
P2 . F120 . 1.530(12) yes
P2 . F130 . 1.406(11) yes
P2 . F140 . 1.725(8) yes
P2 . F150 . 1.601(11) yes
P2 . F160 . 1.605(12) yes
H443 . H444 2_765 0.642 no
